data_7227414
loop_
_publ_author_name
'Chua, Zhijie'
'Rosadiuk, Kris'
'Perepichka, Inna'
'Bohle, Scott'

_publ_section_title
;
 Lewis Acid stabilization and Activation of Primary N-Nitrosamides
;
_journal_name_full 'RSC Adv.'
_journal_paper_doi 10.1039/C6RA24421A
_journal_year 2017
_chemical_formula_moiety 'C2 H4 N2 O3'
_chemical_formula_sum 'C2 H4 N2 O3'
_chemical_formula_weight 104.07
_space_group_crystal_system monoclinic
_space_group_IT_number 11
_space_group_name_Hall '-P 2yb'
_space_group_name_H-M_alt 'P 1 21/m 1'
_symmetry_space_group_name_Hall '-P 2yb'
_symmetry_space_group_name_H-M 'P 1 21/m 1'
_atom_sites_solution_hydrogens geom
_audit_block_doi 10.5517/cc1jjwc9
_audit_creation_method SHELXL-2014/7
_audit_update_record
;
2016-12-19 deposited with the CCDC.
2017-01-09 downloaded from the CCDC.
;
_cell_angle_alpha 90
_cell_angle_beta 99.205(3)
_cell_angle_gamma 90
_cell_formula_units_Z 2
_cell_length_a 4.8755(14)
_cell_length_b 5.9345(18)
_cell_length_c 7.808(2)
_cell_measurement_reflns_used 884
_cell_measurement_temperature 100(2)
_cell_measurement_theta_max 27.62
_cell_measurement_theta_min 2.64
_cell_volume 223.00(11)
_computing_cell_refinement 'Bruker SAINT'
_computing_data_collection 'Bruker APEX2'
_computing_data_reduction 'Bruker SAINT'
_computing_molecular_graphics 'Bruker SHELXTL'
_computing_publication_material 'Bruker SHELXTL'
_computing_structure_refinement 'SHELXL-2014/7 (Sheldrick, 2014)'
_computing_structure_solution 'SHELXS-97 (Sheldrick, 2008)'
_diffrn_ambient_temperature 100(2)
_diffrn_measured_fraction_theta_full 1.000
_diffrn_measured_fraction_theta_max 0.953
_diffrn_measurement_device_type 'Bruker APEX-II CCD'
_diffrn_measurement_method '\f and \w scans'
_diffrn_radiation_type MoK\a
_diffrn_radiation_wavelength 0.71073
_diffrn_reflns_av_R_equivalents 0.0248
_diffrn_reflns_av_unetI/netI 0.0228
_diffrn_reflns_Laue_measured_fraction_full 1.000
_diffrn_reflns_Laue_measured_fraction_max 0.953
_diffrn_reflns_limit_h_max 6
_diffrn_reflns_limit_h_min -6
_diffrn_reflns_limit_k_max 7
_diffrn_reflns_limit_k_min -7
_diffrn_reflns_limit_l_max 10
_diffrn_reflns_limit_l_min -10
_diffrn_reflns_number 2534
_diffrn_reflns_point_group_measured_fraction_full 1.000
_diffrn_reflns_point_group_measured_fraction_max 0.953
_diffrn_reflns_theta_full 25.000
_diffrn_reflns_theta_max 28.153
_diffrn_reflns_theta_min 2.643
_diffrn_source 'fine-focus sealed tube'
_exptl_absorpt_coefficient_mu 0.145
_exptl_absorpt_correction_T_max 0.9856
_exptl_absorpt_correction_T_min 0.9178
_exptl_absorpt_correction_type multi-scan
_exptl_absorpt_process_details 'SADABS V2008/1 (Bruker AXS)'
_exptl_crystal_colour yellow
_exptl_crystal_density_diffrn 1.550
_exptl_crystal_density_method 'not measured'
_exptl_crystal_description plate
_exptl_crystal_F_000 108
_exptl_crystal_size_max 0.600
_exptl_crystal_size_mid 0.200
_exptl_crystal_size_min 0.100
_refine_diff_density_max 0.417
_refine_diff_density_min -0.286
_refine_diff_density_rms 0.072
_refine_ls_extinction_method none
_refine_ls_goodness_of_fit_ref 1.149
_refine_ls_hydrogen_treatment constr
_refine_ls_matrix_type full
_refine_ls_number_parameters 43
_refine_ls_number_reflns 569
_refine_ls_number_restraints 0
_refine_ls_restrained_S_all 1.149
_refine_ls_R_factor_all 0.0589
_refine_ls_R_factor_gt 0.0471
_refine_ls_shift/su_max 0.000
_refine_ls_shift/su_mean 0.000
_refine_ls_structure_factor_coef Fsqd
_refine_ls_weighting_details 'w=1/[\s^2^(Fo^2^)+(0.0769P)^2^+0.0235P] where P=(Fo^2^+2Fc^2^)/3'
_refine_ls_weighting_scheme calc
_refine_ls_wR_factor_gt 0.1220
_refine_ls_wR_factor_ref 0.1301
_reflns_Friedel_coverage 0.000
_reflns_number_gt 468
_reflns_number_total 569
_reflns_threshold_expression 'I > 2\s(I)'
_cod_data_source_file c6ra24421a2.cif
_cod_data_source_block 1416401
_cod_original_cell_volume 223.01(11)
_cod_database_code 7227414
_shelx_shelxl_version_number 2014/7
_shelx_space_group_comment
;
The symmetry employed for this shelxl refinement is uniquely defined
by the following loop, which should always be used as a source of
symmetry information in preference to the above space-group names.
They are only intended as comments.
;
_shelx_estimated_absorpt_t_min 0.918
_shelx_estimated_absorpt_t_max 0.986

loop_
_space_group_symop_operation_xyz
'x, y, z'
'-x, y+1/2, -z'
'-x, -y, -z'
'x, -y-1/2, z'

loop_
_atom_site_label
_atom_site_type_symbol
_atom_site_fract_x
_atom_site_fract_y
_atom_site_fract_z
_atom_site_U_iso_or_equiv
_atom_site_adp_type
_atom_site_occupancy
_atom_site_site_symmetry_order
_atom_site_calc_flag
_atom_site_refinement_flags_posn
_atom_site_refinement_flags_adp
_atom_site_refinement_flags_occupancy
O1 O -0.0846(4) 0.2500 -0.4145(2) 0.0369(5) Uani 1 2 d S T P
O2 O 0.5503(3) 0.2500 -0.0329(2) 0.0255(5) Uani 1 2 d S T P
O3 O 0.2184(3) 0.2500 0.1389(2) 0.0235(4) Uani 1 2 d S T P
N1 N 0.0838(3) 0.2500 -0.1437(2) 0.0217(5) Uani 1 2 d S T P
H1A H -0.0865 0.2500 -0.1197 0.026 Uiso 1 2 calc R U P
N2 N 0.1295(4) 0.2500 -0.3103(3) 0.0277(5) Uani 1 2 d S T P
C1 C 0.3106(4) 0.2500 -0.0119(3) 0.0199(5) Uani 1 2 d S T P
C2 C 0.4294(5) 0.2500 0.2929(3) 0.0293(6) Uani 1 2 d S T P
H2A H 0.3397 0.2500 0.3966 0.044 Uiso 1 2 calc R U P
H2B H 0.5455 0.1152 0.2930 0.044 Uiso 0.5 1 calc R U P
H2C H 0.5455 0.3848 0.2930 0.044 Uiso 0.5 1 calc R U P

loop_
_atom_site_aniso_label
_atom_site_aniso_U_11
_atom_site_aniso_U_22
_atom_site_aniso_U_33
_atom_site_aniso_U_23
_atom_site_aniso_U_13
_atom_site_aniso_U_12
O1 0.0298(9) 0.0500(12) 0.0277(9) 0.000 -0.0048(7) 0.000
O2 0.0134(7) 0.0280(8) 0.0360(10) 0.000 0.0065(6) 0.000
O3 0.0176(7) 0.0284(8) 0.0253(9) 0.000 0.0056(6) 0.000
N1 0.0120(8) 0.0275(10) 0.0264(10) 0.000 0.0055(7) 0.000
N2 0.0250(10) 0.0316(11) 0.0268(11) 0.000 0.0048(8) 0.000
C1 0.0158(9) 0.0161(10) 0.0288(12) 0.000 0.0067(8) 0.000
C2 0.0266(11) 0.0338(12) 0.0262(13) 0.000 0.0008(10) 0.000

loop_
_atom_type_symbol
_atom_type_description
_atom_type_scat_dispersion_real
_atom_type_scat_dispersion_imag
_atom_type_scat_source
C C 0.0033 0.0016 'International Tables Vol C Tables 4.2.6.8 and 6.1.1.4'
H H 0.0000 0.0000 'International Tables Vol C Tables 4.2.6.8 and 6.1.1.4'
N N 0.0061 0.0033 'International Tables Vol C Tables 4.2.6.8 and 6.1.1.4'
O O 0.0106 0.0060 'International Tables Vol C Tables 4.2.6.8 and 6.1.1.4'

loop_
_geom_angle_atom_site_label_1
_geom_angle_atom_site_label_2
_geom_angle_atom_site_label_3
_geom_angle
C1 O3 C2 116.05(18)
N2 N1 C1 118.64(17)
N2 N1 H1A 120.7
C1 N1 H1A 120.7
O1 N2 N1 112.76(19)
O2 C1 O3 126.5(2)
O2 C1 N1 125.1(2)
O3 C1 N1 108.42(17)
O3 C2 H2A 109.5
O3 C2 H2B 109.5
H2A C2 H2B 109.5
O3 C2 H2C 109.5
H2A C2 H2C 109.5
H2B C2 H2C 109.5

loop_
_geom_bond_atom_site_label_1
_geom_bond_atom_site_label_2
_geom_bond_distance
O1 N2 1.217(3)
O2 C1 1.206(2)
O3 C1 1.326(3)
O3 C2 1.452(3)
N1 N2 1.354(3)
N1 C1 1.385(3)
N1 H1A 0.8800
C2 H2A 0.9800
C2 H2B 0.9800
C2 H2C 0.9800

loop_
_geom_torsion_atom_site_label_1
_geom_torsion_atom_site_label_2
_geom_torsion_atom_site_label_3
_geom_torsion_atom_site_label_4
_geom_torsion
C1 N1 N2 O1 180.000(0)
C2 O3 C1 O2 0.000(0)
C2 O3 C1 N1 180.000(0)
N2 N1 C1 O2 0.000(0)
N2 N1 C1 O3 180.000(0)
